data_2017760
loop_
_publ_author_name
'Langer, Vratislav'
'Mach, Pavol'
'Smr\<cok, \<Lubom\'ir'
'Milata, Viktor'
'Plevov\'a, Krist\'ina'

_publ_section_title
;
 2-{[(3-Fluorophenyl)amino]methylidene}-3-oxobutanenitrile and
 5-{[(3-fluorophenyl)amino]methylidene}-2,2-dimethyl-1,3-dioxane-4,6-dione:
 X-ray and DFT studies
;
_journal_coeditor_code SK3374
_journal_issue 8
_journal_name_full 'Acta Crystallographica Section C'
_journal_page_first o392
_journal_page_last o395
_journal_paper_doi 10.1107/S0108270110023334
_journal_volume 66
_journal_year 2010
_chemical_formula_iupac 'C11 H9 F N2 O'
_chemical_formula_moiety 'C11 H9 F N2 O'
_chemical_formula_sum 'C11 H9 F N2 O'
_chemical_formula_weight 204.20
_chemical_name_systematic
;
2-{[(3-Fluorophenyl)amino]methylidene}-3-oxobutanenitrile
;
_space_group_IT_number 14
_symmetry_cell_setting monoclinic
_symmetry_space_group_name_Hall '-P 2yn'
_symmetry_space_group_name_H-M 'P 1 21/n 1'
_atom_sites_solution_hydrogens geom
_atom_sites_solution_primary direct
_atom_sites_solution_secondary difmap
_audit_creation_method SHELXL-97
_cell_angle_alpha 90.00
_cell_angle_beta 108.946(4)
_cell_angle_gamma 90.00
_cell_formula_units_Z 4
_cell_length_a 13.907(2)
_cell_length_b 5.0357(8)
_cell_length_c 14.233(2)
_cell_measurement_reflns_used 2408
_cell_measurement_temperature 153(2)
_cell_measurement_theta_max 29.05
_cell_measurement_theta_min 2.49
_cell_volume 942.8(2)
_computing_cell_refinement 'SAINT (Bruker, 2003)'
_computing_data_collection 'SMART (Bruker, 2003)'
_computing_data_reduction 'SAINT (Bruker, 2003), SADABS (Sheldrick, 2003)'
_computing_molecular_graphics 'DIAMOND (Brandenburg, 2009)'
_computing_publication_material 'PLATON (Spek, 2009)'
_computing_structure_refinement 'SHELXL97 (Sheldrick, 2008)'
_computing_structure_solution 'SHELXS97 (Sheldrick, 2008)'
_diffrn_ambient_temperature 153(2)
_diffrn_measured_fraction_theta_full 0.996
_diffrn_measured_fraction_theta_max 0.996
_diffrn_measurement_device_type 'Siemens CCD area-detector'
_diffrn_measurement_method \w
_diffrn_radiation_monochromator graphite
_diffrn_radiation_source 'fine-focus sealed tube'
_diffrn_radiation_type MoK\a
_diffrn_radiation_wavelength 0.71073
_diffrn_reflns_av_R_equivalents 0.0719
_diffrn_reflns_av_sigmaI/netI 0.0550
_diffrn_reflns_limit_h_max 19
_diffrn_reflns_limit_h_min -19
_diffrn_reflns_limit_k_max 6
_diffrn_reflns_limit_k_min -6
_diffrn_reflns_limit_l_max 19
_diffrn_reflns_limit_l_min -19
_diffrn_reflns_number 13411
_diffrn_reflns_theta_full 29.26
_diffrn_reflns_theta_max 29.26
_diffrn_reflns_theta_min 2.49
_exptl_absorpt_coefficient_mu 0.108
_exptl_absorpt_correction_T_max 0.9914
_exptl_absorpt_correction_T_min 0.9488
_exptl_absorpt_correction_type multi-scan
_exptl_absorpt_process_details '(SADABS; Sheldrick, 2003)'
_exptl_crystal_colour colourless
_exptl_crystal_density_diffrn 1.439
_exptl_crystal_density_method 'not measured'
_exptl_crystal_description needle
_exptl_crystal_F_000 424
_exptl_crystal_size_max 0.49
_exptl_crystal_size_mid 0.12
_exptl_crystal_size_min 0.08
_refine_diff_density_max 0.251
_refine_diff_density_min -0.201
_refine_ls_extinction_method none
_refine_ls_goodness_of_fit_ref 1.006
_refine_ls_hydrogen_treatment constr
_refine_ls_matrix_type full
_refine_ls_number_parameters 148
_refine_ls_number_reflns 2554
_refine_ls_number_restraints 2
_refine_ls_restrained_S_all 1.009
_refine_ls_R_factor_all 0.0871
_refine_ls_R_factor_gt 0.0474
_refine_ls_shift/su_max 0.001
_refine_ls_shift/su_mean 0.000
_refine_ls_structure_factor_coef Fsqd
_refine_ls_weighting_details 'calc w=1/[\s^2^(Fo^2^)+(0.0565P)^2^+0.1626P] where P=(Fo^2^+2Fc^2^)/3'
_refine_ls_weighting_scheme calc
_refine_ls_wR_factor_gt 0.1115
_refine_ls_wR_factor_ref 0.1281
_reflns_number_gt 1650
_reflns_number_total 2554
_reflns_threshold_expression I>2\s(I)
_cod_data_source_file sk3374.cif
_cod_data_source_block I
_cod_original_cell_volume 942.8(3)
_cod_original_sg_symbol_H-M 'P 21/n'
_cod_database_code 2017760
_cod_database_fobs_code 2017760

loop_
_symmetry_equiv_pos_as_xyz
'x, y, z'
'-x+1/2, y+1/2, -z+1/2'
'-x, -y, -z'
'x-1/2, -y-1/2, z-1/2'

loop_
_atom_site_type_symbol
_atom_site_label
_atom_site_fract_x
_atom_site_fract_y
_atom_site_fract_z
_atom_site_U_iso_or_equiv
_atom_site_adp_type
_atom_site_calc_flag
_atom_site_refinement_flags
_atom_site_occupancy
_atom_site_disorder_assembly
_atom_site_disorder_group
F F3 0.93705(9) 1.6802(2) 0.54075(9) 0.0395(4) Uani d PD 0.890(3) A 1
F F5 0.7392(9) 1.410(2) 0.7260(7) 0.052(4) Uani d PD 0.110(3) A 2
O O1 0.68220(9) 0.7314(2) 0.24770(9) 0.0314(3) Uani d . 1 . .
N N1 0.70183(10) 0.9774(2) 0.42203(10) 0.0244(3) Uani d . 1 . .
H H1 0.7223 0.9751 0.3696 0.029 Uiso calc R 1 . .
N N2 0.46035(11) 0.2881(3) 0.38393(11) 0.0375(4) Uani d . 1 . .
C C1 0.74737(12) 1.1674(3) 0.49746(11) 0.0232(3) Uani d . 1 . .
C C2 0.82132(12) 1.3321(3) 0.48250(12) 0.0256(3) Uani d . 1 A .
H H2 0.8410 1.3162 0.4248 0.031 Uiso calc R 1 . .
C C3 0.86501(12) 1.5190(3) 0.55425(12) 0.0278(4) Uani d D 1 . .
H H3 0.9156 1.6323 0.5446 0.033 Uiso calc PR 0.110(3) A 2
C C4 0.83942(13) 1.5509(3) 0.63927(12) 0.0291(4) Uani d . 1 A .
H H4 0.8712 1.6820 0.6873 0.035 Uiso calc R 1 . .
C C5 0.76566(14) 1.3845(3) 0.65195(13) 0.0318(4) Uani d D 1 . .
H H5 0.7464 1.4021 0.7099 0.038 Uiso calc PR 0.890(3) A 1
C C6 0.71898(13) 1.1923(3) 0.58215(12) 0.0290(4) Uani d . 1 A .
H H6 0.6684 1.0795 0.5921 0.035 Uiso calc R 1 . .
C C7 0.63120(12) 0.8040(3) 0.42450(12) 0.0252(3) Uani d . 1 . .
H H7 0.6079 0.8087 0.4802 0.030 Uiso calc R 1 . .
C C8 0.58877(11) 0.6159(3) 0.35173(11) 0.0233(3) Uani d . 1 . .
C C9 0.61772(12) 0.5840(3) 0.26291(12) 0.0245(3) Uani d . 1 . .
C C10 0.56819(14) 0.3686(3) 0.19082(12) 0.0314(4) Uani d . 1 . .
H H10A 0.5677 0.4188 0.1241 0.047 Uiso calc PR 0.50 . .
H H10B 0.4982 0.3433 0.1904 0.047 Uiso calc PR 0.50 . .
H H10C 0.6063 0.2028 0.2108 0.047 Uiso calc PR 0.50 . .
H H10D 0.5471 0.2245 0.2261 0.047 Uiso calc PR 0.50 . .
H H10E 0.6166 0.3000 0.1598 0.047 Uiso calc PR 0.50 . .
H H10F 0.5085 0.4405 0.1394 0.047 Uiso calc PR 0.50 . .
C C11 0.51691(13) 0.4372(3) 0.36984(12) 0.0268(4) Uani d . 1 . .

loop_
_atom_site_aniso_label
_atom_site_aniso_U_11
_atom_site_aniso_U_22
_atom_site_aniso_U_33
_atom_site_aniso_U_12
_atom_site_aniso_U_13
_atom_site_aniso_U_23
F3 0.0417(7) 0.0370(6) 0.0458(8) -0.0159(5) 0.0225(6) -0.0090(5)
F5 0.082(9) 0.045(6) 0.033(6) -0.003(5) 0.026(6) -0.009(4)
O1 0.0384(7) 0.0270(5) 0.0320(6) -0.0064(5) 0.0159(5) -0.0015(5)
N1 0.0299(7) 0.0215(6) 0.0226(7) 0.0007(5) 0.0096(6) -0.0025(5)
N2 0.0389(9) 0.0370(8) 0.0410(9) -0.0077(7) 0.0191(8) -0.0064(7)
C1 0.0261(8) 0.0175(6) 0.0231(8) 0.0037(6) 0.0039(7) -0.0006(5)
C2 0.0267(8) 0.0248(7) 0.0257(8) 0.0037(6) 0.0090(7) 0.0001(6)
C3 0.0263(8) 0.0220(7) 0.0331(9) 0.0000(6) 0.0068(7) -0.0001(6)
C4 0.0337(9) 0.0235(7) 0.0274(8) 0.0011(6) 0.0063(7) -0.0045(6)
C5 0.0402(10) 0.0302(8) 0.0280(9) -0.0010(7) 0.0152(8) -0.0040(7)
C6 0.0320(9) 0.0252(7) 0.0315(9) -0.0032(6) 0.0126(8) -0.0006(6)
C7 0.0264(8) 0.0221(7) 0.0273(8) 0.0041(6) 0.0091(7) 0.0012(6)
C8 0.0221(8) 0.0208(6) 0.0254(8) 0.0008(6) 0.0054(7) 0.0002(6)
C9 0.0258(8) 0.0198(6) 0.0261(8) 0.0029(6) 0.0061(7) 0.0023(6)
C10 0.0388(10) 0.0286(8) 0.0276(9) -0.0045(7) 0.0120(8) -0.0053(7)
C11 0.0293(8) 0.0263(7) 0.0248(8) 0.0010(7) 0.0086(7) -0.0041(6)

loop_
_atom_type_symbol
_atom_type_description
_atom_type_scat_dispersion_real
_atom_type_scat_dispersion_imag
_atom_type_scat_source
C C 0.0033 0.0016 'International Tables Vol C Tables 4.2.6.8 and 6.1.1.4'
H H 0.0000 0.0000 'International Tables Vol C Tables 4.2.6.8 and 6.1.1.4'
N N 0.0061 0.0033 'International Tables Vol C Tables 4.2.6.8 and 6.1.1.4'
O O 0.0106 0.0060 'International Tables Vol C Tables 4.2.6.8 and 6.1.1.4'
F F 0.0171 0.0103 'International Tables Vol C Tables 4.2.6.8 and 6.1.1.4'

loop_
_geom_angle_atom_site_label_1
_geom_angle_atom_site_label_2
_geom_angle_atom_site_label_3
_geom_angle_site_symmetry_1
_geom_angle_site_symmetry_3
_geom_angle
_geom_angle_publ_flag
C7 N1 C1 . . 125.15(14) ?
C7 N1 H1 . . 117.4 ?
C1 N1 H1 . . 117.4 ?
C2 C1 C6 . . 120.75(14) ?
C2 C1 N1 . . 117.09(14) ?
C6 C1 N1 . . 122.16(14) ?
C3 C2 C1 . . 117.68(15) ?
C3 C2 H2 . . 121.2 ?
C1 C2 H2 . . 121.2 ?
F3 C3 C2 . . 118.33(15) ?
F3 C3 C4 . . 118.04(14) ?
C2 C3 C4 . . 123.62(15) ?
F3 C3 H3 . . 0.2 ?
C2 C3 H3 . . 118.2 ?
C4 C3 H3 . . 118.2 ?
C3 C4 C5 . . 117.33(15) ?
C3 C4 H4 . . 121.3 ?
C5 C4 H4 . . 121.3 ?
F5 C5 C6 . . 119.1(5) ?
F5 C5 C4 . . 119.3(5) ?
C6 C5 C4 . . 121.60(16) ?
F5 C5 H5 . . 1.2 ?
C6 C5 H5 . . 119.2 ?
C4 C5 H5 . . 119.2 ?
C5 C6 C1 . . 119.02(15) ?
C5 C6 H6 . . 120.5 ?
C1 C6 H6 . . 120.5 ?
N1 C7 C8 . . 124.79(15) ?
N1 C7 H7 . . 117.6 ?
C8 C7 H7 . . 117.6 ?
C7 C8 C11 . . 116.65(14) ?
C7 C8 C9 . . 123.64(14) ?
C11 C8 C9 . . 119.62(13) ?
O1 C9 C8 . . 120.47(14) ?
O1 C9 C10 . . 120.87(14) ?
C8 C9 C10 . . 118.66(14) ?
C9 C10 H10A . . 109.5 ?
C9 C10 H10B . . 109.5 ?
H10A C10 H10B . . 109.5 ?
C9 C10 H10C . . 109.5 ?
H10A C10 H10C . . 109.5 ?
H10B C10 H10C . . 109.5 ?
C9 C10 H10D . . 109.5 ?
H10A C10 H10D . . 141.1 ?
H10B C10 H10D . . 56.3 ?
H10C C10 H10D . . 56.3 ?
C9 C10 H10E . . 109.5 ?
H10A C10 H10E . . 56.3 ?
H10B C10 H10E . . 141.1 ?
H10C C10 H10E . . 56.3 ?
H10D C10 H10E . . 109.5 ?
C9 C10 H10F . . 109.5 ?
H10A C10 H10F . . 56.3 ?
H10B C10 H10F . . 56.3 ?
H10C C10 H10F . . 141.1 ?
H10D C10 H10F . . 109.5 ?
H10E C10 H10F . . 109.5 ?
N2 C11 C8 . . 178.33(16) ?

loop_
_geom_bond_atom_site_label_1
_geom_bond_atom_site_label_2
_geom_bond_site_symmetry_2
_geom_bond_distance
_geom_bond_publ_flag
F3 C3 . 1.3508(19) ?
F5 C5 . 1.230(10) ?
O1 C9 . 1.2361(18) ?
N1 C7 . 1.3234(19) ?
N1 C1 . 1.4240(19) ?
N1 H1 . 0.8800 ?
N2 C11 . 1.151(2) ?
C1 C2 . 1.390(2) ?
C1 C6 . 1.391(2) ?
C2 C3 . 1.377(2) ?
C2 H2 . 0.9500 ?
C3 C4 . 1.377(2) ?
C3 H3 . 0.9500 ?
C4 C5 . 1.381(2) ?
C4 H4 . 0.9500 ?
C5 C6 . 1.388(2) ?
C5 H5 . 0.9500 ?
C6 H6 . 0.9500 ?
C7 C8 . 1.386(2) ?
C7 H7 . 0.9500 ?
C8 C11 . 1.429(2) ?
C8 C9 . 1.455(2) ?
C9 C10 . 1.498(2) ?
C10 H10A . 0.9800 ?
C10 H10B . 0.9800 ?
C10 H10C . 0.9800 ?
C10 H10D . 0.9800 ?
C10 H10E . 0.9800 ?
C10 H10F . 0.9800 ?

loop_
_geom_hbond_atom_site_label_D
_geom_hbond_atom_site_label_H
_geom_hbond_atom_site_label_A
_geom_hbond_site_symmetry_A
_geom_hbond_distance_DH
_geom_hbond_distance_HA
_geom_hbond_distance_DA
_geom_hbond_angle_DHA
_geom_hbond_publ_flag
N1 H1 O1 . 0.88 2.05 2.7065(17) 130.7 ?
C2 H2 O1 2_655 0.95 2.41 3.300(2) 156.3 ?
C6 H6 N2 3_666 0.95 2.67 3.618(2) 172.9 ?
C7 H7 N2 3_666 0.95 2.46 3.395(2) 166.8 ?
C10 H10C O1 1_545 0.98 2.58 3.554(2) 171.5 ?

loop_
_geom_torsion_atom_site_label_1
_geom_torsion_atom_site_label_2
_geom_torsion_atom_site_label_3
_geom_torsion_atom_site_label_4
_geom_torsion_site_symmetry_1
_geom_torsion_site_symmetry_2
_geom_torsion_site_symmetry_3
_geom_torsion_site_symmetry_4
_geom_torsion
_geom_torsion_publ_flag
C7 N1 C1 C2 . . . . 179.33(14) ?
C7 N1 C1 C6 . . . . -1.6(2) ?
C6 C1 C2 C3 . . . . 0.1(2) ?
N1 C1 C2 C3 . . . . 179.17(13) ?
C1 C2 C3 F3 . . . . 179.93(13) ?
C1 C2 C3 C4 . . . . 0.0(2) ?
F3 C3 C4 C5 . . . . 180.00(14) ?
C2 C3 C4 C5 . . . . -0.1(2) ?
C3 C4 C5 F5 . . . . -178.5(6) ?
C3 C4 C5 C6 . . . . 0.1(2) ?
F5 C5 C6 C1 . . . . 178.6(6) ?
C4 C5 C6 C1 . . . . 0.0(2) ?
C2 C1 C6 C5 . . . . 0.0(2) ?
N1 C1 C6 C5 . . . . -179.11(14) ?
C1 N1 C7 C8 . . . . -178.58(14) ?
N1 C7 C8 C11 . . . . 177.07(14) ?
N1 C7 C8 C9 . . . . 0.6(2) ?
C7 C8 C9 O1 . . . . -1.3(2) ?
C11 C8 C9 O1 . . . . -177.64(14) ?
C7 C8 C9 C10 . . . . 178.45(14) ?
C11 C8 C9 C10 . . . . 2.1(2) ?
C7 C8 C11 N2 . . . . -129(6) ?
C9 C8 C11 N2 . . . . 48(6) ?
